data_7203841
loop_
_publ_author_name
'Spencer, Howard J.'
'Skabara, Peter J.'
'Giles, Mark'
'McCulloch, Iain'
'Coles, Simon J.'
'Hursthouse, Michael B.'

_publ_section_title
;
 The first direct experimental comparison between the hugely
 contrasting properties of PEDOT and the all-sulfur analogue PEDTT by
 analogy with well-defined EDTT--EDOT copolymers
;
_journal_issue 45
_journal_name_full 'Journal of Materials Chemistry'
_journal_page_first 4783
_journal_paper_doi 10.1039/b511075k
_journal_volume 15
_journal_year 2005
_chemical_formula_sum 'C18 H14 O4 S5'
_chemical_formula_weight 454.59
_chemical_name_systematic
;
?
;
_space_group_IT_number 4
_symmetry_cell_setting monoclinic
_symmetry_space_group_name_Hall 'P 2yb'
_symmetry_space_group_name_H-M 'P 1 21 1'
_atom_sites_solution_hydrogens geom
_atom_sites_solution_primary direct
_atom_sites_solution_secondary difmap
_audit_creation_method SHELXL-97
_cell_angle_alpha 90.00
_cell_angle_beta 112.418(5)
_cell_angle_gamma 90.00
_cell_formula_units_Z 2
_cell_length_a 9.9758(7)
_cell_length_b 7.6623(3)
_cell_length_c 12.8922(9)
_cell_measurement_reflns_used 4806
_cell_measurement_temperature 120(2)
_cell_measurement_theta_max 27.48
_cell_measurement_theta_min 2.91
_cell_volume 910.97(10)
_computing_cell_refinement 'DENZO, COLLECT'
_computing_data_collection 'DENZO (Otwinowski & Minor, 1997) & COLLECT (Hooft, 1998)'
_computing_data_reduction 'DENZO, COLLECT'
_computing_molecular_graphics 'PLATON (Watkin, Pearce 1995)'
_computing_structure_refinement 'SHELXL-97 (Sheldrick, 1997)'
_computing_structure_solution 'SHELXS-97 (Sheldrick, 1997)'
_diffrn_ambient_temperature 120(2)
_diffrn_detector_area_resol_mean 9.091
_diffrn_measured_fraction_theta_full 0.995
_diffrn_measured_fraction_theta_max 0.995
_diffrn_measurement_device_type 'Bruker-Nonius KappaCCD Area Detector'
_diffrn_measurement_method '\f and \w scans to fill Ewald Sphere'
_diffrn_radiation_monochromator graphite
_diffrn_radiation_source 'Bruker-Nonius FR591 rotating anode'
_diffrn_radiation_type MoK\a
_diffrn_radiation_wavelength 0.71073
_diffrn_reflns_av_R_equivalents 0.0371
_diffrn_reflns_av_sigmaI/netI 0.0469
_diffrn_reflns_limit_h_max 12
_diffrn_reflns_limit_h_min -12
_diffrn_reflns_limit_k_max 9
_diffrn_reflns_limit_k_min -9
_diffrn_reflns_limit_l_max 13
_diffrn_reflns_limit_l_min -16
_diffrn_reflns_number 7732
_diffrn_reflns_theta_full 27.50
_diffrn_reflns_theta_max 27.50
_diffrn_reflns_theta_min 3.16
_diffrn_standards_decay_% 0
_exptl_absorpt_coefficient_mu 0.660
_exptl_absorpt_correction_T_max 0.8793
_exptl_absorpt_correction_T_min 0.7782
_exptl_absorpt_correction_type multi-scan
_exptl_crystal_colour yellow
_exptl_crystal_density_diffrn 1.657
_exptl_crystal_density_method 'not measured'
_exptl_crystal_description block
_exptl_crystal_F_000 468
_exptl_crystal_size_max 0.40
_exptl_crystal_size_mid 0.40
_exptl_crystal_size_min 0.20
_refine_diff_density_max 0.284
_refine_diff_density_min -0.259
_refine_diff_density_rms 0.051
_refine_ls_abs_structure_details 'Flack H D (1983), Acta Cryst. A39, 876-881'
_refine_ls_abs_structure_Flack 0.04(5)
_refine_ls_extinction_coef 0.0044(15)
_refine_ls_extinction_expression Fc^*^=kFc[1+0.001xFc^2^\l^3^/sin(2\q)]^-1/4^
_refine_ls_extinction_method SHELXL
_refine_ls_goodness_of_fit_ref 1.033
_refine_ls_hydrogen_treatment constr
_refine_ls_matrix_type full
_refine_ls_number_parameters 245
_refine_ls_number_reflns 4040
_refine_ls_number_restraints 1
_refine_ls_restrained_S_all 1.033
_refine_ls_R_factor_all 0.0294
_refine_ls_R_factor_gt 0.0265
_refine_ls_shift/su_max 0.006
_refine_ls_shift/su_mean 0.001
_refine_ls_structure_factor_coef Fsqd
_refine_ls_weighting_details 'calc w=1/[\s^2^(Fo^2^)+(0.0214P)^2^+0.2735P] where P=(Fo^2^+2Fc^2^)/3'
_refine_ls_weighting_scheme calc
_refine_ls_wR_factor_gt 0.0600
_refine_ls_wR_factor_ref 0.0615
_reflns_number_gt 3872
_reflns_number_total 4040
_reflns_threshold_expression >2sigma(I)
_cod_data_source_file b511075k.txt
_cod_data_source_block OSO
_cod_depositor_comments
;
The following automatic conversions were performed:
'_symmetry_cell_setting' value 'Monoclinic' changed to 'monoclinic'
according to '/home/saulius/struct/CIF-dictionaries/cif_core.dic'
dictionary named 'cif_core.dic' version 2.4.1 from 2010-06-29.

Automatic conversion script
Id: cif_fix_enum 1527 2010-12-29 10:47:43Z saulius 

The following automatic conversions were performed:

'_exptl_absorpt_correction_type' tag value 'multi-scans' was replaced
with 'multi-scan' value.

Automatic conversion script
Id: cif_fix_values 1646 2011-03-28 12:23:43Z adriana 
;
_cod_original_sg_symbol_H-M P2(1)
_cod_database_code 7203841

loop_
_symmetry_equiv_pos_as_xyz
'x, y, z'
'-x, y+1/2, -z'

loop_
_atom_site_label
_atom_site_type_symbol
_atom_site_fract_x
_atom_site_fract_y
_atom_site_fract_z
_atom_site_U_iso_or_equiv
_atom_site_adp_type
_atom_site_occupancy
_atom_site_symmetry_multiplicity
_atom_site_calc_flag
_atom_site_refinement_flags
_atom_site_disorder_assembly
_atom_site_disorder_group
C1 C 0.2085(2) 0.6326(3) 0.24550(16) 0.0167(4) Uani 1 1 d . . .
C2 C 0.1018(2) 0.7399(3) 0.17668(16) 0.0155(4) Uani 1 1 d . . .
C3 C -0.0411(2) 0.6767(3) 0.15508(16) 0.0165(4) Uani 1 1 d . . .
C4 C -0.0406(2) 0.5202(3) 0.20823(16) 0.0162(4) Uani 1 1 d . . .
C5 C -0.0144(2) 1.0605(3) 0.10829(19) 0.0248(5) Uani 1 1 d . . .
H5A H -0.0196 1.0712 0.1832 0.030 Uiso 1 1 calc R . .
H5B H -0.0044 1.1793 0.0820 0.030 Uiso 1 1 calc R . .
C6 C -0.1526(2) 0.9800(3) 0.0283(2) 0.0280(5) Uani 1 1 d . . .
H6A H -0.1415 0.9562 -0.0435 0.034 Uiso 1 1 calc R . .
H6B H -0.2318 1.0661 0.0129 0.034 Uiso 1 1 calc R . .
C7 C -0.16076(19) 0.4123(3) 0.20660(16) 0.0167(4) Uani 1 1 d . . .
C8 C -0.1610(2) 0.2959(3) 0.28757(17) 0.0179(4) Uani 1 1 d . . .
C9 C -0.2927(2) 0.2022(3) 0.25911(18) 0.0218(4) Uani 1 1 d . . .
C10 C -0.3922(2) 0.2456(3) 0.15715(19) 0.0256(5) Uani 1 1 d . . .
H10 H -0.4864 0.1961 0.1248 0.031 Uiso 1 1 calc R . .
C11 C -0.0788(2) 0.1693(3) 0.46642(18) 0.0241(5) Uani 1 1 d . . .
H11A H -0.1265 0.2463 0.5037 0.029 Uiso 1 1 calc R . .
H11B H 0.0113 0.1233 0.5245 0.029 Uiso 1 1 calc R . .
C12 C -0.1777(2) 0.0207(3) 0.41104(19) 0.0260(5) Uani 1 1 d . . .
H12A H -0.1303 -0.0557 0.3732 0.031 Uiso 1 1 calc R . .
H12B H -0.1961 -0.0496 0.4687 0.031 Uiso 1 1 calc R . .
C13 C 0.3657(2) 0.6459(3) 0.28317(17) 0.0167(4) Uani 1 1 d . . .
C14 C 0.4692(2) 0.6037(3) 0.38566(17) 0.0170(4) Uani 1 1 d . . .
C15 C 0.6127(2) 0.6222(3) 0.38964(17) 0.0179(4) Uani 1 1 d . . .
C16 C 0.6179(2) 0.6779(3) 0.29216(17) 0.0202(4) Uani 1 1 d . . .
H16 H 0.7050 0.6977 0.2803 0.024 Uiso 1 1 calc R . .
C17 C 0.5635(2) 0.5713(3) 0.57950(17) 0.0228(5) Uani 1 1 d . . .
H17A H 0.5464 0.5111 0.6413 0.027 Uiso 1 1 calc R . .
H17B H 0.5786 0.6969 0.5984 0.027 Uiso 1 1 calc R . .
C18 C 0.6965(2) 0.4968(3) 0.56730(18) 0.0250(5) Uani 1 1 d . . .
H18A H 0.7791 0.5020 0.6406 0.030 Uiso 1 1 calc R . .
H18B H 0.6790 0.3727 0.5448 0.030 Uiso 1 1 calc R . .
O1 O -0.04321(14) 0.2691(2) 0.38506(12) 0.0213(3) Uani 1 1 d . . .
O2 O -0.31408(15) 0.0829(2) 0.32976(14) 0.0282(4) Uani 1 1 d . . .
O3 O 0.43797(14) 0.5494(2) 0.47556(12) 0.0196(3) Uani 1 1 d . . .
O4 O 0.73309(15) 0.5909(2) 0.48494(12) 0.0236(3) Uani 1 1 d . . .
S1 S 0.13518(5) 0.45196(6) 0.28426(4) 0.01715(11) Uani 1 1 d . . .
S2 S 0.14278(5) 0.93327(6) 0.12031(4) 0.02026(12) Uani 1 1 d . . .
S3 S -0.20557(6) 0.78066(7) 0.07628(5) 0.02854(14) Uani 1 1 d . . .
S4 S -0.32621(5) 0.40165(7) 0.09385(4) 0.02189(12) Uani 1 1 d . . .
S5 S 0.44812(5) 0.70830(7) 0.19260(4) 0.02178(13) Uani 1 1 d . . .

loop_
_atom_site_aniso_label
_atom_site_aniso_U_11
_atom_site_aniso_U_22
_atom_site_aniso_U_33
_atom_site_aniso_U_23
_atom_site_aniso_U_13
_atom_site_aniso_U_12
C1 0.0188(9) 0.0163(10) 0.0131(9) -0.0001(8) 0.0039(7) 0.0013(8)
C2 0.0190(9) 0.0163(10) 0.0115(9) -0.0008(7) 0.0061(7) -0.0007(8)
C3 0.0175(9) 0.0180(9) 0.0135(9) 0.0002(8) 0.0054(7) 0.0034(8)
C4 0.0143(9) 0.0176(9) 0.0156(10) 0.0016(8) 0.0044(7) 0.0029(8)
C5 0.0304(11) 0.0153(10) 0.0272(12) 0.0035(9) 0.0092(9) 0.0037(9)
C6 0.0267(11) 0.0230(12) 0.0306(12) 0.0125(10) 0.0067(9) 0.0065(9)
C7 0.0146(8) 0.0182(10) 0.0172(9) -0.0014(8) 0.0058(7) 0.0004(8)
C8 0.0153(9) 0.0196(10) 0.0191(10) -0.0001(8) 0.0069(8) 0.0014(8)
C9 0.0178(9) 0.0225(10) 0.0258(11) 0.0012(9) 0.0089(8) -0.0007(9)
C10 0.0182(9) 0.0308(12) 0.0261(12) 0.0013(10) 0.0065(8) -0.0043(9)
C11 0.0235(10) 0.0279(11) 0.0205(11) 0.0066(9) 0.0081(9) -0.0010(9)
C12 0.0224(10) 0.0277(11) 0.0272(12) 0.0079(10) 0.0085(9) -0.0031(9)
C13 0.0169(9) 0.0158(9) 0.0181(10) -0.0002(8) 0.0075(8) -0.0013(8)
C14 0.0174(9) 0.0166(9) 0.0170(10) 0.0005(8) 0.0066(8) -0.0009(8)
C15 0.0160(9) 0.0184(10) 0.0169(10) -0.0002(8) 0.0035(8) -0.0016(8)
C16 0.0172(9) 0.0240(11) 0.0193(10) -0.0017(9) 0.0067(8) -0.0036(8)
C17 0.0190(9) 0.0301(12) 0.0170(10) 0.0049(9) 0.0043(8) 0.0013(9)
C18 0.0203(10) 0.0327(12) 0.0201(10) 0.0119(9) 0.0057(8) 0.0052(9)
O1 0.0160(6) 0.0249(7) 0.0195(7) 0.0087(6) 0.0028(6) -0.0022(6)
O2 0.0203(7) 0.0316(8) 0.0312(9) 0.0110(7) 0.0082(7) -0.0029(7)
O3 0.0132(6) 0.0292(8) 0.0142(7) 0.0065(6) 0.0028(5) 0.0001(6)
O4 0.0168(6) 0.0319(8) 0.0206(8) 0.0048(7) 0.0056(6) -0.0024(7)
S1 0.0139(2) 0.0159(2) 0.0187(2) 0.00371(19) 0.00297(17) -0.00003(19)
S2 0.0244(2) 0.0170(2) 0.0205(2) 0.0039(2) 0.00991(19) 0.0005(2)
S3 0.0178(2) 0.0262(3) 0.0365(3) 0.0149(2) 0.0047(2) 0.0049(2)
S4 0.0168(2) 0.0269(3) 0.0180(2) 0.0011(2) 0.00234(18) -0.0019(2)
S5 0.0194(2) 0.0311(3) 0.0150(2) 0.0018(2) 0.00674(19) -0.0031(2)

loop_
_atom_type_symbol
_atom_type_description
_atom_type_scat_dispersion_real
_atom_type_scat_dispersion_imag
_atom_type_scat_source
C C 0.0033 0.0016 'International Tables Vol C Tables 4.2.6.8 and 6.1.1.4'
H H 0.0000 0.0000 'International Tables Vol C Tables 4.2.6.8 and 6.1.1.4'
O O 0.0106 0.0060 'International Tables Vol C Tables 4.2.6.8 and 6.1.1.4'
S S 0.1246 0.1234 'International Tables Vol C Tables 4.2.6.8 and 6.1.1.4'

loop_
_geom_angle_atom_site_label_1
_geom_angle_atom_site_label_2
_geom_angle_atom_site_label_3
_geom_angle
_geom_angle_site_symmetry_1
_geom_angle_site_symmetry_3
_geom_angle_publ_flag
C2 C1 C13 130.23(18) . . ?
C2 C1 S1 110.98(14) . . ?
C13 C1 S1 118.72(15) . . ?
C1 C2 C3 113.23(17) . . ?
C1 C2 S2 121.68(15) . . ?
C3 C2 S2 125.08(15) . . ?
C4 C3 C2 112.53(17) . . ?
C4 C3 S3 120.44(15) . . ?
C2 C3 S3 126.98(16) . . ?
C3 C4 C7 129.94(17) . . ?
C3 C4 S1 110.78(15) . . ?
C7 C4 S1 119.28(15) . . ?
C6 C5 S2 112.15(16) . . ?
C5 C6 S3 115.11(16) . . ?
C8 C7 C4 126.90(17) . . ?
C8 C7 S4 109.22(14) . . ?
C4 C7 S4 123.76(15) . . ?
O1 C8 C7 123.02(17) . . ?
O1 C8 C9 123.24(18) . . ?
C7 C8 C9 113.71(18) . . ?
C10 C9 O2 124.75(19) . . ?
C10 C9 C8 113.1(2) . . ?
O2 C9 C8 122.18(19) . . ?
C9 C10 S4 111.17(16) . . ?
O1 C11 C12 110.83(18) . . ?
O2 C12 C11 111.18(18) . . ?
C14 C13 C1 128.65(18) . . ?
C14 C13 S5 109.77(14) . . ?
C1 C13 S5 121.44(15) . . ?
C13 C14 O3 123.70(17) . . ?
C13 C14 C15 112.96(18) . . ?
O3 C14 C15 123.34(17) . . ?
C16 C15 O4 123.93(18) . . ?
C16 C15 C14 113.29(18) . . ?
O4 C15 C14 122.75(18) . . ?
C15 C16 S5 111.37(16) . . ?
O3 C17 C18 110.08(18) . . ?
O4 C18 C17 111.60(17) . . ?
C8 O1 C11 112.47(15) . . ?
C9 O2 C12 111.21(15) . . ?
C14 O3 C17 110.49(14) . . ?
C15 O4 C18 111.45(15) . . ?
C1 S1 C4 92.48(10) . . ?
C2 S2 C5 99.13(10) . . ?
C3 S3 C6 104.55(10) . . ?
C10 S4 C7 92.82(10) . . ?
C16 S5 C13 92.61(10) . . ?

loop_
_geom_bond_atom_site_label_1
_geom_bond_atom_site_label_2
_geom_bond_distance
_geom_bond_site_symmetry_2
_geom_bond_publ_flag
C1 C2 1.370(3) . ?
C1 C13 1.457(3) . ?
C1 S1 1.726(2) . ?
C2 C3 1.428(3) . ?
C2 S2 1.766(2) . ?
C3 C4 1.380(3) . ?
C3 S3 1.757(2) . ?
C4 C7 1.450(3) . ?
C4 S1 1.7314(19) . ?
C5 C6 1.503(3) . ?
C5 S2 1.802(2) . ?
C6 S3 1.801(2) . ?
C7 C8 1.374(3) . ?
C7 S4 1.7360(19) . ?
C8 O1 1.370(2) . ?
C8 C9 1.417(3) . ?
C9 C10 1.352(3) . ?
C9 O2 1.364(3) . ?
C10 S4 1.714(2) . ?
C11 O1 1.448(2) . ?
C11 C12 1.498(3) . ?
C12 O2 1.445(2) . ?
C13 C14 1.370(3) . ?
C13 S5 1.732(2) . ?
C14 O3 1.374(2) . ?
C14 C15 1.419(3) . ?
C15 C16 1.347(3) . ?
C15 O4 1.373(2) . ?
C16 S5 1.707(2) . ?
C17 O3 1.453(2) . ?
C17 C18 1.507(3) . ?
C18 O4 1.441(3) . ?

loop_
_cod_related_entry_id
_cod_related_entry_database
_cod_related_entry_code
1 ChemSpider 21143270
